data_1576856
loop_
_publ_author_name
'Dutta, Arnab'
'Singh, Utkarsh'
'Pati, Swapan K.'
'Maitra, Uday'

_publ_section_title
;
 "Impurity"-driven tunable organic room temperature phosphorescence
 <i>via</i> conformational regulation in multi host/guest systems.
;
_journal_issue 10
_journal_name_full 'Chemical science'
_journal_page_first 5016
_journal_page_last 5028
_journal_paper_doi 10.1039/d5sc08129g
_journal_volume 17
_journal_year 2026
_chemical_formula_moiety 'C13 H9 O'
_chemical_formula_sum 'C13 H9 O'
_chemical_formula_weight 181.20
_chemical_name_common Diphenylbenzil
_chemical_name_systematic 1,2-di([1,1'-biphenyl]-4-yl)ethane-1,2-dione
_space_group_crystal_system monoclinic
_space_group_IT_number 15
_space_group_name_Hall '-C 2yc'
_space_group_name_H-M_alt 'C 1 2/c 1'
_atom_sites_solution_hydrogens geom
_audit_creation_method SHELXL-2019/1
_audit_update_record
;
2025-02-26 deposited with the CCDC.	2026-01-12 downloaded from the CCDC.
;
_cell_angle_alpha 90
_cell_angle_beta 117.86(4)
_cell_angle_gamma 90
_cell_formula_units_Z 8
_cell_length_a 22.76(2)
_cell_length_b 3.955(4)
_cell_length_c 22.51(2)
_cell_measurement_reflns_used 9929
_cell_measurement_temperature 120(2)
_cell_measurement_theta_max 30.56
_cell_measurement_theta_min 3.49
_cell_volume 1791(3)
_computing_cell_refinement 'Bruker SAINT'
_computing_data_collection 'Bruker APEX4'
_computing_data_reduction 'Bruker SAINT'
_computing_molecular_graphics 'Bruker SHELXTL'
_computing_publication_material 'Bruker SHELXTL'
_computing_structure_refinement 'SHELXL-2019/1 (Sheldrick, 2019)'
_computing_structure_solution 'SHELXS-97 (Sheldrick 2008)'
_diffrn_ambient_temperature 120(2)
_diffrn_measured_fraction_theta_full 0.995
_diffrn_measured_fraction_theta_max 0.992
_diffrn_measurement_device_type 'Bruker D8 Quest'
_diffrn_measurement_method '\f and \w scans'
_diffrn_radiation_type MoK\a
_diffrn_radiation_wavelength 0.71073
_diffrn_reflns_av_R_equivalents 0.0371
_diffrn_reflns_av_unetI/netI 0.0206
_diffrn_reflns_Laue_measured_fraction_full 0.995
_diffrn_reflns_Laue_measured_fraction_max 0.992
_diffrn_reflns_limit_h_max 32
_diffrn_reflns_limit_h_min -32
_diffrn_reflns_limit_k_max 5
_diffrn_reflns_limit_k_min -5
_diffrn_reflns_limit_l_max 31
_diffrn_reflns_limit_l_min -32
_diffrn_reflns_number 24744
_diffrn_reflns_point_group_measured_fraction_full 0.995
_diffrn_reflns_point_group_measured_fraction_max 0.992
_diffrn_reflns_theta_full 25.242
_diffrn_reflns_theta_max 30.622
_diffrn_reflns_theta_min 3.489
_exptl_absorpt_coefficient_mu 0.084
_exptl_crystal_colour 'Pale green'
_exptl_crystal_density_diffrn 1.344
_exptl_crystal_description block
_exptl_crystal_F_000 760
_refine_diff_density_max 0.481
_refine_diff_density_min -0.250
_refine_diff_density_rms 0.053
_refine_ls_extinction_method none
_refine_ls_goodness_of_fit_ref 1.118
_refine_ls_hydrogen_treatment constr
_refine_ls_matrix_type full
_refine_ls_number_parameters 127
_refine_ls_number_reflns 2756
_refine_ls_number_restraints 0
_refine_ls_restrained_S_all 1.118
_refine_ls_R_factor_all 0.0566
_refine_ls_R_factor_gt 0.0510
_refine_ls_shift/su_max 0.001
_refine_ls_shift/su_mean 0.000
_refine_ls_structure_factor_coef Fsqd
_refine_ls_weighting_details 'w=1/[\s^2^(Fo^2^)+(0.0509P)^2^+1.9165P] where P=(Fo^2^+2Fc^2^)/3'
_refine_ls_weighting_scheme calc
_refine_ls_wR_factor_gt 0.1194
_refine_ls_wR_factor_ref 0.1230
_reflns_Friedel_coverage 0.000
_reflns_number_gt 2527
_reflns_number_total 2756
_reflns_threshold_expression 'I > 2\s(I)'
_cod_data_source_file d5sc08129g2.cif
_cod_data_source_block ad52582cr_120K_0m_a
_cod_original_sg_symbol_H-M 'C 2/c'
_cod_database_code 1576856
_shelx_shelxl_version_number 2019/1
_shelx_space_group_comment
;
The symmetry employed for this shelxl refinement is uniquely defined
by the following loop, which should always be used as a source of
symmetry information in preference to the above space-group names.
They are only intended as comments.
;

loop_
_space_group_symop_operation_xyz
'x, y, z'
'-x, y, -z+1/2'
'x+1/2, y+1/2, z'
'-x+1/2, y+1/2, -z+1/2'
'-x, -y, -z'
'x, -y, z-1/2'
'-x+1/2, -y+1/2, -z'
'x+1/2, -y+1/2, z-1/2'

loop_
_atom_site_label
_atom_site_type_symbol
_atom_site_fract_x
_atom_site_fract_y
_atom_site_fract_z
_atom_site_U_iso_or_equiv
_atom_site_adp_type
_atom_site_occupancy
_atom_site_site_symmetry_order
_atom_site_calc_flag
_atom_site_refinement_flags_posn
_atom_site_refinement_flags_adp
_atom_site_refinement_flags_occupancy
_atom_site_disorder_assembly
_atom_site_disorder_group
O1 O 0.56617(4) -0.1039(3) 0.73917(4) 0.0236(2) Uani 1 1 d . . . . .
C1 C 0.34285(5) 0.4877(3) 0.45277(5) 0.0150(2) Uani 1 1 d . . . . .
C2 C 0.27392(5) 0.5017(3) 0.42749(5) 0.0174(2) Uani 1 1 d . . . . .
H2 H 0.254782 0.435540 0.455245 0.021 Uiso 1 1 calc R U . . .
C3 C 0.23300(6) 0.6111(3) 0.36222(6) 0.0199(2) Uani 1 1 d . . . . .
H3 H 0.186179 0.615695 0.345440 0.024 Uiso 1 1 calc R U . . .
C4 C 0.26039(6) 0.7136(3) 0.32155(6) 0.0213(2) Uani 1 1 d . . . . .
H4 H 0.232476 0.792157 0.277236 0.026 Uiso 1 1 calc R U . . .
C5 C 0.32879(6) 0.7009(3) 0.34585(6) 0.0224(3) Uani 1 1 d . . . . .
H5 H 0.347696 0.770739 0.318112 0.027 Uiso 1 1 calc R U . . .
C6 C 0.36960(6) 0.5862(3) 0.41070(6) 0.0191(2) Uani 1 1 d . . . . .
H6 H 0.416259 0.574399 0.426666 0.023 Uiso 1 1 calc R U . . .
C7 C 0.38638(5) 0.3740(3) 0.52254(5) 0.0140(2) Uani 1 1 d . . . . .
C8 C 0.44576(5) 0.1999(3) 0.53934(5) 0.0164(2) Uani 1 1 d . . . . .
H8 H 0.458354 0.154886 0.505389 0.020 Uiso 1 1 calc R U . . .
C9 C 0.48633(5) 0.0923(3) 0.60434(5) 0.0164(2) Uani 1 1 d . . . . .
H9 H 0.526468 -0.024155 0.614682 0.020 Uiso 1 1 calc R U . . .
C10 C 0.46837(5) 0.1548(3) 0.65503(5) 0.0148(2) Uani 1 1 d . . . . .
C11 C 0.40987(5) 0.3314(3) 0.63917(5) 0.0157(2) Uani 1 1 d . . . . .
H11 H 0.397516 0.377876 0.673247 0.019 Uiso 1 1 calc R U . . .
C12 C 0.36957(5) 0.4396(3) 0.57377(5) 0.0157(2) Uani 1 1 d . . . . .
H12 H 0.329909 0.560277 0.563670 0.019 Uiso 1 1 calc R U . . .
C13 C 0.51252(5) 0.0287(3) 0.72355(5) 0.0165(2) Uani 1 1 d . . . . .

loop_
_atom_site_aniso_label
_atom_site_aniso_U_11
_atom_site_aniso_U_22
_atom_site_aniso_U_33
_atom_site_aniso_U_23
_atom_site_aniso_U_13
_atom_site_aniso_U_12
O1 0.0190(4) 0.0329(5) 0.0159(4) 0.0011(3) 0.0057(3) 0.0067(4)
C1 0.0158(5) 0.0157(5) 0.0119(4) -0.0004(4) 0.0052(4) -0.0007(4)
C2 0.0166(5) 0.0208(5) 0.0141(5) 0.0002(4) 0.0067(4) 0.0000(4)
C3 0.0176(5) 0.0219(6) 0.0160(5) 0.0003(4) 0.0045(4) 0.0023(4)
C4 0.0261(6) 0.0212(6) 0.0124(5) 0.0008(4) 0.0055(4) 0.0012(5)
C5 0.0271(6) 0.0266(6) 0.0146(5) 0.0014(4) 0.0106(4) -0.0028(5)
C6 0.0185(5) 0.0238(6) 0.0153(5) -0.0010(4) 0.0081(4) -0.0030(4)
C7 0.0138(4) 0.0150(5) 0.0122(4) -0.0011(4) 0.0052(4) -0.0021(4)
C8 0.0158(5) 0.0206(5) 0.0142(5) -0.0014(4) 0.0082(4) -0.0002(4)
C9 0.0135(4) 0.0199(5) 0.0147(5) -0.0012(4) 0.0058(4) -0.0001(4)
C10 0.0147(5) 0.0167(5) 0.0115(4) -0.0009(4) 0.0048(4) -0.0018(4)
C11 0.0169(5) 0.0186(5) 0.0122(4) -0.0015(4) 0.0074(4) -0.0008(4)
C12 0.0146(5) 0.0181(5) 0.0146(5) 0.0003(4) 0.0069(4) 0.0015(4)
C13 0.0167(5) 0.0183(5) 0.0117(5) -0.0009(4) 0.0044(4) -0.0010(4)

loop_
_atom_type_symbol
_atom_type_description
_atom_type_scat_dispersion_real
_atom_type_scat_dispersion_imag
_atom_type_scat_source
C C 0.0033 0.0016 'International Tables Vol C Tables 4.2.6.8 and 6.1.1.4'
H H 0.0000 0.0000 'International Tables Vol C Tables 4.2.6.8 and 6.1.1.4'
O O 0.0106 0.0060 'International Tables Vol C Tables 4.2.6.8 and 6.1.1.4'

loop_
_geom_angle_atom_site_label_1
_geom_angle_atom_site_label_2
_geom_angle_atom_site_label_3
_geom_angle
_geom_angle_site_symmetry_1
_geom_angle_site_symmetry_3
_geom_angle_publ_flag
C2 C1 C6 118.31(11) . . ?
C2 C1 C7 120.72(10) . . ?
C6 C1 C7 120.97(12) . . ?
C3 C2 C1 120.82(11) . . ?
C4 C3 C2 120.16(13) . . ?
C3 C4 C5 119.75(12) . . ?
C4 C5 C6 120.09(11) . . ?
C5 C6 C1 120.85(13) . . ?
C12 C7 C8 118.00(11) . . ?
C12 C7 C1 120.81(12) . . ?
C8 C7 C1 121.19(10) . . ?
C9 C8 C7 121.30(11) . . ?
C8 C9 C10 120.16(12) . . ?
C11 C10 C9 119.12(11) . . ?
C11 C10 C13 122.54(10) . . ?
C9 C10 C13 118.34(12) . . ?
C12 C11 C10 120.29(11) . . ?
C11 C12 C7 121.12(12) . . ?
O1 C13 C10 123.10(11) . . ?
O1 C13 C13 117.32(12) . 2_656 ?
C10 C13 C13 119.27(13) . 2_656 ?

loop_
_geom_bond_atom_site_label_1
_geom_bond_atom_site_label_2
_geom_bond_distance
_geom_bond_site_symmetry_2
_geom_bond_publ_flag
O1 C13 1.2201(17) . ?
C1 C2 1.398(2) . ?
C1 C6 1.3992(18) . ?
C1 C7 1.4816(19) . ?
C2 C3 1.3907(19) . ?
C3 C4 1.3871(19) . ?
C4 C5 1.389(2) . ?
C5 C6 1.390(2) . ?
C7 C12 1.3985(18) . ?
C7 C8 1.4023(19) . ?
C8 C9 1.3823(19) . ?
C9 C10 1.4018(18) . ?
C10 C11 1.3945(19) . ?
C10 C13 1.4793(19) . ?
C11 C12 1.3889(19) . ?
C13 C13 1.541(2) 2_656 ?
